data_4310048
loop_
_publ_author_name
'Nicolas Br\'efuel'
'Christine Lepetit'
'Sergiu Shova'
'Fran\,coise Dahan'
'Jean-Pierre Tuchagues'

_publ_section_title
;
Complexation to FeII, NiII, and ZnII of Multidentate Ligands Resulting from
Condensation of 2-Pyridinecarboxaldehyde with \a,\w-Triamines: Selective
Imidazolidine/Hexahydropyrimidine Ring Opening Revisited
;
_journal_name_full 'Inorganic Chemistry'
_journal_page_first 8916
_journal_page_last 8928
_journal_paper_doi 10.1021/ic050791b
_journal_volume 44
_journal_year 2005
_chemical_formula_moiety 'C20 H27 N7 O2 S2 Zn'
_chemical_formula_sum 'C20 H27 N7 O2 S2 Zn'
_chemical_formula_weight 526.98
_chemical_name_systematic
; 
 ? 
;
_space_group_IT_number 14
_symmetry_cell_setting monoclinic
_symmetry_space_group_name_Hall '-P 2yn'
_symmetry_space_group_name_H-M 'P 1 21/n 1'
_atom_sites_solution_hydrogens geom
_atom_sites_solution_primary direct
_atom_sites_solution_secondary difmap
_audit_creation_method SHELXL-97
_cell_angle_alpha 90.00
_cell_angle_beta 99.136(6)
_cell_angle_gamma 90.00
_cell_formula_units_Z 4
_cell_length_a 8.7588(8)
_cell_length_b 13.8619(8)
_cell_length_c 20.8629(13)
_cell_measurement_reflns_used 3980
_cell_measurement_temperature 180(2)
_cell_measurement_theta_max 51.26
_cell_measurement_theta_min 3.98
_cell_volume 2500.9(3)
_computing_cell_refinement 'CrysAlis RED, Oxford Diffraction Ltd.,'
_computing_data_collection 'CrysAlis CCD, Oxford Diffraction Ltd.,'
_computing_data_reduction 'CrysAlis RED, Oxford Diffraction Ltd.,'
_computing_molecular_graphics 'ORTEP-3 (Farrugia, 1997)'
_computing_publication_material 'SHELXL-97 (Sheldrick, 1997)'
_computing_structure_refinement 'SHELXL-97 (Sheldrick, 1997)'
_computing_structure_solution 'SHELXS-97 (Sheldrick, 1990)'
_diffrn_ambient_temperature 180(2)
_diffrn_measured_fraction_theta_full 0.998
_diffrn_measured_fraction_theta_max 0.998
_diffrn_measurement_device_type 'Oxford Difraction, XCALIBUR'
_diffrn_measurement_method omega-phi
_diffrn_radiation_monochromator graphite
_diffrn_radiation_source 'Enhance (Mo) X-ray Source'
_diffrn_radiation_type MoK\a
_diffrn_radiation_wavelength 0.71073
_diffrn_reflns_av_R_equivalents 0.0731
_diffrn_reflns_av_sigmaI/netI 0.0819
_diffrn_reflns_limit_h_max 10
_diffrn_reflns_limit_h_min -7
_diffrn_reflns_limit_k_max 16
_diffrn_reflns_limit_k_min -16
_diffrn_reflns_limit_l_max 25
_diffrn_reflns_limit_l_min -25
_diffrn_reflns_number 16889
_diffrn_reflns_theta_full 25.50
_diffrn_reflns_theta_max 25.50
_diffrn_reflns_theta_min 2.82
_diffrn_standards_decay_% 0
_diffrn_standards_interval_count 0
_diffrn_standards_interval_time 0
_diffrn_standards_number 0
_exptl_absorpt_coefficient_mu 1.179
_exptl_absorpt_correction_T_max 0.829
_exptl_absorpt_correction_T_min 0.688
_exptl_absorpt_correction_type multi-scan
_exptl_absorpt_process_details 'c.f. r.h. blessing, acta cryst. (1995), a51, 33-38'
_exptl_crystal_colour colorless
_exptl_crystal_density_diffrn 1.400
_exptl_crystal_density_method 'not measured'
_exptl_crystal_description prism
_exptl_crystal_F_000 1096
_exptl_crystal_size_max 0.20
_exptl_crystal_size_mid 0.20
_exptl_crystal_size_min 0.20
_refine_diff_density_max 0.829
_refine_diff_density_min -0.510
_refine_diff_density_rms 0.091
_refine_ls_extinction_method none
_refine_ls_goodness_of_fit_ref 1.086
_refine_ls_hydrogen_treatment mixed
_refine_ls_matrix_type full
_refine_ls_number_parameters 315
_refine_ls_number_reflns 4651
_refine_ls_number_restraints 2
_refine_ls_restrained_S_all 1.086
_refine_ls_R_factor_all 0.1001
_refine_ls_R_factor_gt 0.0671
_refine_ls_shift/su_max 0.000
_refine_ls_shift/su_mean 0.000
_refine_ls_structure_factor_coef Fsqd
_refine_ls_weighting_details 'calc w=1/[\s^2^(Fo^2^)+(0.0802P)^2^+4.0467P] where P=(Fo^2^+2Fc^2^)/3'
_refine_ls_weighting_scheme calc
_refine_ls_wR_factor_gt 0.1781
_refine_ls_wR_factor_ref 0.1918
_reflns_number_gt 3041
_reflns_number_total 4651
_reflns_threshold_expression >2sigma(I)
_cod_data_source_file ic050791bsi20050517_050121.cif
_cod_data_source_block ZnLB*(NCS)2
_cod_database_code 4310048

loop_
_symmetry_equiv_pos_as_xyz
'x, y, z'
'-x+1/2, y+1/2, -z+1/2'
'-x, -y, -z'
'x-1/2, -y-1/2, z-1/2'

loop_
_atom_site_label
_atom_site_type_symbol
_atom_site_fract_x
_atom_site_fract_y
_atom_site_fract_z
_atom_site_U_iso_or_equiv
_atom_site_adp_type
_atom_site_occupancy
_atom_site_symmetry_multiplicity
_atom_site_calc_flag
_atom_site_refinement_flags
_atom_site_disorder_assembly
_atom_site_disorder_group
Zn1 Zn 0.14748(8) 0.88694(5) 0.19287(3) 0.0347(2) Uani 1 1 d . . .
S1 S -0.0894(2) 0.60630(15) 0.27358(12) 0.0669(6) Uani 1 1 d . . .
S2 S 0.3984(3) 0.72910(15) 0.03078(10) 0.0664(6) Uani 1 1 d . . .
O1 O 0.1344(5) 1.1469(3) 0.0788(2) 0.0448(11) Uani 1 1 d . . .
O1W O -0.0595(18) 0.6327(11) 0.0639(6) 0.075(6) Uani 0.427(15) 1 d P A 1
H1W1 H -0.1498 0.6566 0.0634 0.090 Uiso 0.427(15) 1 d PR A 1
H2W1 H 0.0138 0.6739 0.0644 0.090 Uiso 0.427(15) 1 d PR A 1
O1W* O 0.0558(18) 0.5793(8) 0.0405(6) 0.129(7) Uani 0.573(15) 1 d P A 2
H1W2 H 0.0020 0.5529 0.0681 0.154 Uiso 0.573(15) 1 d PR A 2
H2W2 H 0.1527 0.5880 0.0541 0.154 Uiso 0.573(15) 1 d PR A 2
N1 N -0.0582(6) 0.9419(3) 0.1306(2) 0.0353(11) Uani 1 1 d . . .
N2 N 0.2099(6) 1.0353(3) 0.1662(2) 0.0337(11) Uani 1 1 d . . .
N3 N 0.1167(5) 0.9659(4) 0.2835(2) 0.0375(12) Uani 1 1 d . . .
N4 N 0.1938(9) 0.9337(5) 0.4002(3) 0.0665(18) Uani 1 1 d D . .
HN2 H 0.234(11) 0.998(3) 0.3915(18) 0.12(4) Uiso 1 1 d D . .
N5 N 0.3596(6) 0.8583(4) 0.2595(3) 0.0408(13) Uani 1 1 d . . .
N6 N 0.0284(6) 0.7675(4) 0.2188(3) 0.0413(13) Uani 1 1 d . . .
N7 N 0.2432(7) 0.8269(4) 0.1167(3) 0.0487(14) Uani 1 1 d . . .
C1 C -0.2044(7) 0.9107(5) 0.1285(3) 0.0420(15) Uani 1 1 d . . .
H1 H -0.2216 0.8555 0.1516 0.050 Uiso 1 1 d R . .
C2 C -0.3285(8) 0.9566(5) 0.0938(3) 0.0505(17) Uani 1 1 d . . .
H2 H -0.4278 0.9322 0.0927 0.061 Uiso 1 1 d R . .
C3 C -0.3056(8) 1.0386(5) 0.0606(3) 0.0523(18) Uani 1 1 d . . .
H3 H -0.3892 1.0724 0.0382 0.063 Uiso 1 1 d R . .
C4 C -0.1568(8) 1.0707(5) 0.0607(3) 0.0434(16) Uani 1 1 d . . .
H4 H -0.1381 1.1249 0.0369 0.052 Uiso 1 1 d R . .
C5 C -0.0353(7) 1.0210(4) 0.0969(3) 0.0334(13) Uani 1 1 d . . .
C6 C 0.1319(7) 1.0506(4) 0.1007(3) 0.0359(14) Uani 1 1 d . . .
C7 C 0.1630(7) 1.1013(4) 0.2139(3) 0.0375(14) Uani 1 1 d . . .
H7A H 0.0529 1.1136 0.2034 0.045 Uiso 1 1 d R . .
H7B H 0.2167 1.1623 0.2125 0.045 Uiso 1 1 d R . .
C8 C 0.1992(7) 1.0590(4) 0.2813(3) 0.0397(15) Uani 1 1 d . . .
H8A H 0.3097 1.0489 0.2927 0.048 Uiso 1 1 d R . .
H8B H 0.1669 1.1035 0.3125 0.048 Uiso 1 1 d R . .
C9 C -0.0471(7) 0.9788(5) 0.2938(3) 0.0520(18) Uani 1 1 d . . .
H9A H -0.1014 0.9180 0.2856 0.062 Uiso 1 1 d R . .
H9B H -0.0971 1.0254 0.2626 0.062 Uiso 1 1 d R . .
C10 C -0.0610(10) 1.0126(7) 0.3613(4) 0.077(3) Uani 1 1 d . . .
H10A H -0.1684 1.0100 0.3673 0.092 Uiso 1 1 d R . .
H10B H -0.0266 1.0790 0.3666 0.092 Uiso 1 1 d R . .
C11 C 0.0350(12) 0.9499(8) 0.4118(4) 0.086(3) Uani 1 1 d . . .
H11A H 0.0388 0.9802 0.4539 0.104 Uiso 1 1 d R . .
H11B H -0.0158 0.8880 0.4134 0.104 Uiso 1 1 d R . .
C12 C 0.1922(8) 0.8997(5) 0.3355(3) 0.0436(16) Uani 1 1 d D . .
H13 H 0.108(7) 0.843(5) 0.333(3) 0.044(17) Uiso 1 1 d . . .
C13 C 0.3498(7) 0.8751(5) 0.3213(3) 0.0446(16) Uani 1 1 d . . .
C14 C 0.4767(9) 0.8548(6) 0.3712(4) 0.063(2) Uani 1 1 d . . .
H15 H 0.4703 0.8654 0.4147 0.075 Uiso 1 1 d R . .
C15 C 0.6106(8) 0.8187(6) 0.3524(5) 0.072(3) Uani 1 1 d . . .
H16 H 0.6958 0.8054 0.3838 0.086 Uiso 1 1 d R . .
C16 C 0.6193(8) 0.8028(6) 0.2889(5) 0.067(2) Uani 1 1 d . . .
H17 H 0.7087 0.7781 0.2762 0.080 Uiso 1 1 d R . .
C17 C 0.4929(7) 0.8238(5) 0.2446(4) 0.0495(18) Uani 1 1 d . . .
H18 H 0.4990 0.8137 0.2010 0.059 Uiso 1 1 d R . .
C18 C 0.2814(8) 1.1743(5) 0.0642(4) 0.0520(18) Uani 1 1 d . . .
H20A H 0.3600 1.1600 0.1005 0.078 Uiso 1 1 d R . .
H20B H 0.2815 1.2422 0.0552 0.078 Uiso 1 1 d R . .
H20C H 0.3019 1.1392 0.0268 0.078 Uiso 1 1 d R . .
C19 C -0.0208(7) 0.7009(5) 0.2416(3) 0.0412(15) Uani 1 1 d . . .
C20 C 0.3061(8) 0.7863(4) 0.0811(3) 0.0407(15) Uani 1 1 d . . .
H4X H 0.182(6) 1.006(4) 0.073(2) 0.024(14) Uiso 1 1 d . . .
H4Y H 0.309(7) 1.052(4) 0.168(3) 0.026(15) Uiso 1 1 d . . .

loop_
_atom_site_aniso_label
_atom_site_aniso_U_11
_atom_site_aniso_U_22
_atom_site_aniso_U_33
_atom_site_aniso_U_23
_atom_site_aniso_U_13
_atom_site_aniso_U_12
Zn1 0.0335(4) 0.0284(4) 0.0431(4) 0.0045(3) 0.0093(3) 0.0022(3)
S1 0.0396(10) 0.0537(12) 0.1084(18) 0.0310(11) 0.0152(11) -0.0038(9)
S2 0.0842(15) 0.0611(13) 0.0594(13) 0.0013(10) 0.0278(11) 0.0294(11)
O1 0.059(3) 0.027(2) 0.050(3) 0.0100(19) 0.015(2) 0.001(2)
O1W 0.098(11) 0.072(11) 0.052(8) -0.013(6) 0.002(7) -0.007(8)
O1W* 0.166(14) 0.070(8) 0.110(10) -0.031(7) -0.100(10) 0.056(8)
N1 0.040(3) 0.028(3) 0.038(3) 0.002(2) 0.007(2) -0.002(2)
N2 0.028(3) 0.032(3) 0.042(3) 0.002(2) 0.008(2) -0.001(2)
N3 0.030(3) 0.043(3) 0.041(3) 0.001(2) 0.008(2) -0.001(2)
N4 0.081(5) 0.074(5) 0.046(4) -0.005(3) 0.017(3) 0.001(4)
N5 0.035(3) 0.041(3) 0.048(3) 0.017(2) 0.010(2) 0.002(2)
N6 0.043(3) 0.029(3) 0.052(3) 0.008(2) 0.007(3) -0.001(2)
N7 0.057(4) 0.042(3) 0.051(4) -0.002(3) 0.019(3) 0.006(3)
C1 0.039(4) 0.044(4) 0.042(4) 0.001(3) 0.001(3) -0.004(3)
C2 0.040(4) 0.056(5) 0.052(4) -0.006(4) -0.004(3) -0.001(3)
C3 0.050(4) 0.052(4) 0.050(4) -0.003(3) -0.010(3) 0.008(4)
C4 0.052(4) 0.042(4) 0.034(4) -0.003(3) -0.001(3) 0.007(3)
C5 0.037(3) 0.031(3) 0.031(3) -0.002(2) 0.003(3) 0.004(3)
C6 0.045(4) 0.028(3) 0.036(3) 0.007(3) 0.009(3) 0.004(3)
C7 0.038(3) 0.027(3) 0.047(4) -0.006(3) 0.006(3) 0.002(3)
C8 0.040(4) 0.039(4) 0.039(4) -0.009(3) 0.002(3) 0.004(3)
C9 0.040(4) 0.060(5) 0.058(5) -0.012(4) 0.015(3) 0.003(3)
C10 0.070(5) 0.093(7) 0.077(6) -0.024(5) 0.040(5) -0.001(5)
C11 0.117(8) 0.101(8) 0.050(5) -0.009(5) 0.042(5) 0.013(6)
C12 0.047(4) 0.050(4) 0.033(4) 0.003(3) 0.003(3) -0.001(3)
C13 0.037(3) 0.036(4) 0.058(5) 0.012(3) 0.001(3) -0.004(3)
C14 0.065(5) 0.061(5) 0.059(5) 0.027(4) -0.003(4) -0.010(4)
C15 0.022(4) 0.062(5) 0.126(8) 0.040(5) -0.004(4) 0.004(3)
C16 0.036(4) 0.055(5) 0.111(7) 0.029(5) 0.017(5) 0.006(3)
C17 0.032(3) 0.040(4) 0.080(5) 0.014(3) 0.019(4) 0.007(3)
C18 0.065(5) 0.032(4) 0.063(5) 0.006(3) 0.025(4) -0.008(3)
C19 0.027(3) 0.044(4) 0.052(4) -0.009(3) 0.004(3) 0.005(3)
C20 0.048(4) 0.028(3) 0.046(4) 0.009(3) 0.007(3) 0.005(3)

loop_
_atom_type_symbol
_atom_type_description
_atom_type_scat_dispersion_real
_atom_type_scat_dispersion_imag
_atom_type_scat_source
C C 0.0033 0.0016 'International Tables Vol C Tables 4.2.6.8 and 6.1.1.4'
H H 0.0000 0.0000 'International Tables Vol C Tables 4.2.6.8 and 6.1.1.4'
N N 0.0061 0.0033 'International Tables Vol C Tables 4.2.6.8 and 6.1.1.4'
S S 0.1246 0.1234 'International Tables Vol C Tables 4.2.6.8 and 6.1.1.4'
Zn Zn 0.2839 1.4301 'International Tables Vol C Tables 4.2.6.8 and 6.1.1.4'
O O 0.0106 0.0060 'International Tables Vol C Tables 4.2.6.8 and 6.1.1.4'

loop_
_geom_angle_atom_site_label_1
_geom_angle_atom_site_label_2
_geom_angle_atom_site_label_3
_geom_angle
_geom_angle_site_symmetry_1
_geom_angle_site_symmetry_3
_geom_angle_publ_flag
N6 Zn1 N7 99.2(2) . . ?
N6 Zn1 N5 95.81(19) . . ?
N7 Zn1 N5 90.5(2) . . ?
N6 Zn1 N1 91.86(19) . . ?
N7 Zn1 N1 94.5(2) . . ?
N5 Zn1 N1 170.06(19) . . ?
N6 Zn1 N2 163.42(19) . . ?
N7 Zn1 N2 91.9(2) . . ?
N5 Zn1 N2 96.33(19) . . ?
N1 Zn1 N2 74.96(18) . . ?
N6 Zn1 N3 92.11(19) . . ?
N7 Zn1 N3 163.1(2) . . ?
N5 Zn1 N3 75.80(19) . . ?
N1 Zn1 N3 97.66(18) . . ?
N2 Zn1 N3 80.00(18) . . ?
C6 O1 C18 112.6(5) . . ?
H1W1 O1W H2W1 115.5 . . ?
H1W1 O1W H1W2 138.0 . . ?
H2W1 O1W H1W2 106.3 . . ?
H2W1 O1W* H1W2 87.8 . . ?
H2W1 O1W* H2W2 92.9 . . ?
H1W2 O1W* H2W2 116.5 . . ?
C5 N1 C1 118.0(5) . . ?
C5 N1 Zn1 114.9(4) . . ?
C1 N1 Zn1 126.7(4) . . ?
C6 N2 C7 114.3(5) . . ?
C6 N2 Zn1 106.0(4) . . ?
C7 N2 Zn1 107.6(4) . . ?
C6 N2 H4Y 108(3) . . ?
C7 N2 H4Y 101(3) . . ?
Zn1 N2 H4Y 120(4) . . ?
C8 N3 C12 113.3(5) . . ?
C8 N3 C9 112.5(5) . . ?
C12 N3 C9 107.1(5) . . ?
C8 N3 Zn1 106.0(3) . . ?
C12 N3 Zn1 102.4(4) . . ?
C9 N3 Zn1 115.3(4) . . ?
C12 N4 C11 109.8(7) . . ?
C12 N4 HN2 94.3(13) . . ?
C11 N4 HN2 106(6) . . ?
C13 N5 C17 118.7(6) . . ?
C13 N5 Zn1 114.1(4) . . ?
C17 N5 Zn1 127.1(5) . . ?
C19 N6 Zn1 169.6(5) . . ?
C20 N7 Zn1 170.9(6) . . ?
N1 C1 C2 122.8(6) . . ?
N1 C1 H1 118.7 . . ?
C2 C1 H1 118.5 . . ?
C3 C2 C1 119.3(7) . . ?
C3 C2 H2 120.3 . . ?
C1 C2 H2 120.4 . . ?
C2 C3 C4 118.9(7) . . ?
C2 C3 H3 120.5 . . ?
C4 C3 H3 120.5 . . ?
C3 C4 C5 119.0(6) . . ?
C3 C4 H4 120.4 . . ?
C5 C4 H4 120.5 . . ?
N1 C5 C4 121.9(6) . . ?
N1 C5 C6 114.9(5) . . ?
C4 C5 C6 123.2(5) . . ?
O1 C6 N2 114.5(5) . . ?
O1 C6 C5 107.7(5) . . ?
N2 C6 C5 108.6(5) . . ?
O1 C6 H4X 111(3) . . ?
N2 C6 H4X 106(3) . . ?
C5 C6 H4X 108(3) . . ?
N2 C7 C8 110.6(5) . . ?
N2 C7 H7A 109.4 . . ?
C8 C7 H7A 109.5 . . ?
N2 C7 H7B 109.6 . . ?
C8 C7 H7B 109.6 . . ?
H7A C7 H7B 108.1 . . ?
N3 C8 C7 109.6(5) . . ?
N3 C8 H8A 109.8 . . ?
C7 C8 H8A 109.8 . . ?
N3 C8 H8B 109.8 . . ?
C7 C8 H8B 109.7 . . ?
H8A C8 H8B 108.2 . . ?
N3 C9 C10 113.1(6) . . ?
N3 C9 H9A 109.0 . . ?
C10 C9 H9A 108.9 . . ?
N3 C9 H9B 108.9 . . ?
C10 C9 H9B 109.0 . . ?
H9A C9 H9B 107.8 . . ?
C9 C10 C11 110.8(7) . . ?
C9 C10 H10A 109.5 . . ?
C11 C10 H10A 109.4 . . ?
C9 C10 H10B 109.4 . . ?
C11 C10 H10B 109.7 . . ?
H10A C10 H10B 108.1 . . ?
N4 C11 C10 114.2(7) . . ?
N4 C11 H11A 108.6 . . ?
C10 C11 H11A 108.5 . . ?
N4 C11 H11B 108.9 . . ?
C10 C11 H11B 109.0 . . ?
H11A C11 H11B 107.6 . . ?
N4 C12 N3 114.9(6) . . ?
N4 C12 C13 113.0(6) . . ?
N3 C12 C13 108.2(5) . . ?
N4 C12 H13 101(3) . . ?
N3 C12 H13 101(3) . . ?
C13 C12 H13 118(3) . . ?
N5 C13 C14 120.8(6) . . ?
N5 C13 C12 115.9(6) . . ?
C14 C13 C12 122.5(6) . . ?
C15 C14 C13 117.4(8) . . ?
C15 C14 H15 121.2 . . ?
C13 C14 H15 121.4 . . ?
C16 C15 C14 121.1(7) . . ?
C16 C15 H16 119.5 . . ?
C14 C15 H16 119.5 . . ?
C17 C16 C15 117.6(7) . . ?
C17 C16 H17 121.2 . . ?
C15 C16 H17 121.2 . . ?
N5 C17 C16 124.4(8) . . ?
N5 C17 H18 117.8 . . ?
C16 C17 H18 117.8 . . ?
O1 C18 H20A 109.6 . . ?
O1 C18 H20B 109.5 . . ?
H20A C18 H20B 109.5 . . ?
O1 C18 H20C 109.4 . . ?
H20A C18 H20C 109.5 . . ?
H20B C18 H20C 109.5 . . ?
N6 C19 S1 179.6(6) . . ?
N7 C20 S2 179.1(7) . . ?

loop_
_geom_bond_atom_site_label_1
_geom_bond_atom_site_label_2
_geom_bond_distance
_geom_bond_site_symmetry_2
_geom_bond_publ_flag
Zn1 N6 2.075(5) . ?
Zn1 N7 2.085(6) . ?
Zn1 N5 2.173(5) . ?
Zn1 N1 2.185(5) . ?
Zn1 N2 2.221(5) . ?
Zn1 N3 2.238(5) . ?
S1 C19 1.628(7) . ?
S2 C20 1.629(7) . ?
O1 C6 1.412(7) . ?
O1 C18 1.422(7) . ?
O1W H1W1 0.8561 . ?
O1W H2W1 0.8585 . ?
O1W H1W2 1.2281 . ?
O1W* H2W1 1.4706 . ?
O1W* H1W2 0.8799 . ?
O1W* H2W2 0.8592 . ?
N1 C5 1.334(7) . ?
N1 C1 1.345(8) . ?
N2 C6 1.444(8) . ?
N2 C7 1.460(7) . ?
N2 H4Y 0.90(6) . ?
N3 C8 1.483(8) . ?
N3 C12 1.493(8) . ?
N3 C9 1.495(7) . ?
N4 C12 1.429(8) . ?
N4 C11 1.466(11) . ?
N4 HN2 0.99(2) . ?
N5 C13 1.327(8) . ?
N5 C17 1.343(8) . ?
N6 C19 1.152(8) . ?
N7 C20 1.140(8) . ?
C1 C2 1.364(9) . ?
C1 H1 0.9300 . ?
C2 C3 1.363(10) . ?
C2 H2 0.9300 . ?
C3 C4 1.377(9) . ?
C3 H3 0.9300 . ?
C4 C5 1.386(8) . ?
C4 H4 0.9300 . ?
C5 C6 1.511(8) . ?
C6 H4X 1.00(5) . ?
C7 C8 1.509(8) . ?
C7 H7A 0.9700 . ?
C7 H7B 0.9700 . ?
C8 H8A 0.9700 . ?
C8 H8B 0.9700 . ?
C9 C10 1.507(10) . ?
C9 H9A 0.9700 . ?
C9 H9B 0.9700 . ?
C10 C11 1.513(13) . ?
C10 H10A 0.9700 . ?
C10 H10B 0.9700 . ?
C11 H11A 0.9700 . ?
C11 H11B 0.9700 . ?
C12 C13 1.496(9) . ?
C12 H13 1.08(6) . ?
C13 C14 1.426(10) . ?
C14 C15 1.387(11) . ?
C14 H15 0.9300 . ?
C15 C16 1.358(12) . ?
C15 H16 0.9300 . ?
C16 C17 1.356(10) . ?
C16 H17 0.9300 . ?
C17 H18 0.9300 . ?
C18 H20A 0.9600 . ?
C18 H20B 0.9600 . ?
C18 H20C 0.9600 . ?
